data_7035674
loop_
_publ_author_name
'Konieczka, Szymon Z.'
'Drisch, Michael'
'Edkins, Katharina'
'Hailmann, Michael'
'Finze, Maik'

_publ_section_title
;
 Polyfluorinated carba-closo-dodecaboranes with amino and ammonio
 substituents bonded to boron.
;
_journal_issue 45
_journal_name_full 'Dalton transactions (Cambridge, England : 2003)'
_journal_page_first 19576
_journal_page_last 19586
_journal_paper_doi 10.1039/c5dt02055g
_journal_volume 44
_journal_year 2015
_chemical_formula_moiety 'C H4 B11 F10 N, C6 H14 O3'
_chemical_formula_sum 'C7 H18 B11 F10 N O3'
_chemical_formula_weight 473.13
_chemical_name_systematic
;
 ?
;
_space_group_crystal_system monoclinic
_space_group_IT_number 14
_space_group_name_Hall '-P 2yn'
_space_group_name_H-M_alt 'P 1 21/n 1'
_symmetry_space_group_name_Hall '-P 2yn'
_symmetry_space_group_name_H-M 'P 1 21/n 1'
_atom_sites_solution_hydrogens geom
_audit_creation_method SHELXL-2013
_audit_update_record
;
2015-05-19 deposited with the CCDC.
2015-07-07 downloaded from the CCDC.
;
_cell_angle_alpha 90
_cell_angle_beta 94.148(18)
_cell_angle_gamma 90
_cell_formula_units_Z 4
_cell_length_a 8.647(5)
_cell_length_b 14.863(7)
_cell_length_c 15.435(8)
_cell_measurement_reflns_used 2912
_cell_measurement_temperature 100(2)
_cell_measurement_theta_max 26.008
_cell_measurement_theta_min 2.6235
_cell_volume 1978.5(18)
_computing_cell_refinement 'Saint+ ver. 8.34A (Bruker AXS)'
_computing_data_collection 'APEX2 ver. 2014.9 (Bruker AXS)'
_computing_data_reduction 'Saint+ ver. 8.34A (Bruker AXS)'
_computing_molecular_graphics 'XP ver. 5.1 (Bruker AXS, 1998)'
_computing_publication_material 'SHELXL-97 (Sheldrick, 2008)'
_computing_structure_refinement 'SHELXL-2013 (Sheldrick, 2013)'
_computing_structure_solution 'SHELXS-97 (Sheldrick, 2008)'
_diffrn_ambient_temperature 100(2)
_diffrn_measured_fraction_theta_full 0.983
_diffrn_measured_fraction_theta_max 0.983
_diffrn_measurement_device_type 'Bruker X8-APEX II'
_diffrn_measurement_method '\f and \w scans'
_diffrn_radiation_monochromator graphite
_diffrn_radiation_type MoK\a
_diffrn_radiation_wavelength 0.71073
_diffrn_reflns_av_R_equivalents 0.0801
_diffrn_reflns_av_unetI/netI 0.0983
_diffrn_reflns_laue_measured_fraction_full 0.983
_diffrn_reflns_laue_measured_fraction_max 0.983
_diffrn_reflns_limit_h_max 10
_diffrn_reflns_limit_h_min -8
_diffrn_reflns_limit_k_max 18
_diffrn_reflns_limit_k_min -16
_diffrn_reflns_limit_l_max 18
_diffrn_reflns_limit_l_min -16
_diffrn_reflns_number 10659
_diffrn_reflns_point_group_measured_fraction_full 0.983
_diffrn_reflns_point_group_measured_fraction_max 0.983
_diffrn_reflns_theta_full 25.242
_diffrn_reflns_theta_max 25.499
_diffrn_reflns_theta_min 1.905
_diffrn_source 'fine-focus sealed tube'
_exptl_absorpt_coefficient_mu 0.161
_exptl_absorpt_correction_T_max 0.7453
_exptl_absorpt_correction_T_min 0.4519
_exptl_absorpt_correction_type analytical
_exptl_absorpt_process_details 'Sadabs 2012/1 (Bruker 2012)'
_exptl_crystal_colour colourless
_exptl_crystal_density_diffrn 1.588
_exptl_crystal_density_method 'not measured'
_exptl_crystal_description needle
_exptl_crystal_F_000 944
_exptl_crystal_size_max 0.22
_exptl_crystal_size_mid 0.04
_exptl_crystal_size_min 0.04
_refine_diff_density_max 0.492
_refine_diff_density_min -0.475
_refine_diff_density_rms 0.115
_refine_ls_extinction_method none
_refine_ls_goodness_of_fit_ref 1.175
_refine_ls_hydrogen_treatment mixed
_refine_ls_matrix_type full
_refine_ls_number_parameters 294
_refine_ls_number_reflns 3626
_refine_ls_number_restraints 0
_refine_ls_restrained_S_all 1.175
_refine_ls_R_factor_all 0.1245
_refine_ls_R_factor_gt 0.0740
_refine_ls_shift/su_max 0.000
_refine_ls_shift/su_mean 0.000
_refine_ls_structure_factor_coef Fsqd
_refine_ls_weighting_details 'w=1/[\s^2^(Fo^2^)+(0.0169P)^2^+3.6200P] where P=(Fo^2^+2Fc^2^)/3'
_refine_ls_weighting_scheme calc
_refine_ls_wR_factor_gt 0.1521
_refine_ls_wR_factor_ref 0.1797
_reflns_Friedel_coverage 0.000
_reflns_number_gt 2056
_reflns_number_total 3626
_reflns_threshold_expression 'I > 2\s(I)'
_cod_data_source_file c5dt02055g2.cif
_cod_data_source_block 7H3NHCB11F10
_cod_depositor_comments 'Adding full bibliography for 7035673--7035677.cif.'
_cod_original_cell_volume 1978.5(17)
_cod_database_code 7035674
_shelx_space_group_comment
;
The symmetry employed for this shelxl refinement is uniquely defined
by the following loop, which should always be used as a source of
symmetry information in preference to the above space-group names.
They are only intended as comments.
;
_shelxl_version_number 2013-4

loop_
_space_group_symop_operation_xyz
'x, y, z'
'-x+1/2, y+1/2, -z+1/2'
'-x, -y, -z'
'x-1/2, -y-1/2, z-1/2'

loop_
_atom_site_label
_atom_site_type_symbol
_atom_site_fract_x
_atom_site_fract_y
_atom_site_fract_z
_atom_site_U_iso_or_equiv
_atom_site_adp_type
_atom_site_occupancy
_atom_site_site_symmetry_order
_atom_site_calc_flag
_atom_site_refinement_flags_posn
_atom_site_refinement_flags_adp
C1 C 0.4613(6) 0.5418(3) 0.3501(3) 0.0281(11) Uani 1 1 d . .
H1 H 0.4880(15) 0.586(2) 0.393(2) 0.039(14) Uiso 1 1 calc R .
B2 B 0.3069(7) 0.4723(3) 0.3670(3) 0.0258(13) Uani 1 1 d . .
F2 F 0.2264(3) 0.48097(17) 0.43927(17) 0.0345(7) Uani 1 1 d . .
B3 B 0.2946(7) 0.5584(4) 0.2855(4) 0.0334(15) Uani 1 1 d . .
F3 F 0.2077(3) 0.63372(17) 0.29582(17) 0.0383(7) Uani 1 1 d . .
B4 B 0.4795(7) 0.5714(4) 0.2432(3) 0.0307(14) Uani 1 1 d . .
F4 F 0.5258(4) 0.65672(18) 0.22576(18) 0.0437(8) Uani 1 1 d . .
B5 B 0.6112(7) 0.4928(4) 0.2997(4) 0.0308(14) Uani 1 1 d . .
F5 F 0.7589(3) 0.51911(19) 0.32110(18) 0.0407(8) Uani 1 1 d . .
B6 B 0.5041(6) 0.4321(3) 0.3752(3) 0.0256(12) Uani 1 1 d . .
F6 F 0.5736(3) 0.41119(17) 0.45449(16) 0.0313(7) Uani 1 1 d . .
B7 B 0.2251(7) 0.4473(4) 0.2605(3) 0.0293(13) Uani 1 1 d . .
F7 F 0.0722(3) 0.42626(17) 0.24408(17) 0.0334(7) Uani 1 1 d . .
B8 B 0.3337(7) 0.5092(4) 0.1842(3) 0.0305(14) Uani 1 1 d . .
F8 F 0.2632(4) 0.54127(18) 0.10731(17) 0.0421(8) Uani 1 1 d . .
B9 B 0.5298(7) 0.4689(4) 0.1919(3) 0.0296(13) Uani 1 1 d . .
F9 F 0.6184(4) 0.46547(18) 0.12156(17) 0.0407(8) Uani 1 1 d . .
B10 B 0.5439(7) 0.3813(4) 0.2751(3) 0.0301(14) Uani 1 1 d . .
F10 F 0.6412(3) 0.30940(17) 0.26985(17) 0.0340(7) Uani 1 1 d . .
B11 B 0.3577(6) 0.3695(3) 0.3171(3) 0.0243(12) Uani 1 1 d . .
N1 N 0.3010(4) 0.2776(2) 0.3460(2) 0.0243(9) Uani 1 1 d . .
H1A H 0.2600 0.2475 0.3001 0.036 Uiso 1 1 calc R U
H1B H 0.2294 0.2851 0.3841 0.036 Uiso 1 1 calc R U
H1C H 0.3805 0.2466 0.3708 0.036 Uiso 1 1 calc R U
B12 B 0.3719(7) 0.3926(4) 0.2037(4) 0.0296(13) Uani 1 1 d . .
F12 F 0.3348(3) 0.32705(17) 0.14366(16) 0.0319(7) Uani 1 1 d . .
O1 O 0.0673(4) 0.2887(2) 0.4579(2) 0.0365(9) Uani 1 1 d . .
C2 C -0.0762(6) 0.3268(4) 0.4257(4) 0.0540(17) Uani 1 1 d . .
H2A H -0.0882 0.3196 0.3637 0.081 Uiso 1 1 calc R U
H2B H -0.0777 0.3896 0.4399 0.081 Uiso 1 1 calc R U
H2C H -0.1597 0.2968 0.4516 0.081 Uiso 1 1 calc R U
C3 C 0.1006(7) 0.3091(4) 0.5483(3) 0.0477(15) Uani 1 1 d . .
H3A H 0.0117 0.2947 0.5806 0.057 Uiso 1 1 calc R U
H3B H 0.1228 0.3728 0.5555 0.057 Uiso 1 1 calc R U
C4 C 0.2365(7) 0.2552(4) 0.5813(3) 0.0494(16) Uani 1 1 d . .
H4A H 0.2510 0.2615 0.6439 0.059 Uiso 1 1 calc R U
H4B H 0.2177 0.1922 0.5681 0.059 Uiso 1 1 calc R U
O2 O 0.3729(4) 0.2840(2) 0.5430(2) 0.0334(8) Uani 1 1 d . .
C5 C 0.5056(7) 0.2305(3) 0.5673(3) 0.0455(16) Uani 1 1 d . .
H5A H 0.5000 0.2110 0.6270 0.055 Uiso 1 1 calc R U
H5B H 0.5977 0.2674 0.5649 0.055 Uiso 1 1 calc R U
C6 C 0.5216(7) 0.1496(3) 0.5114(3) 0.0489(17) Uani 1 1 d . .
H6A H 0.6103 0.1141 0.5330 0.059 Uiso 1 1 calc R U
H6B H 0.4296 0.1124 0.5121 0.059 Uiso 1 1 calc R U
O3 O 0.5417(4) 0.1793(2) 0.4254(2) 0.0415(10) Uani 1 1 d . .
C7 C 0.6087(7) 0.1126(4) 0.3727(4) 0.0588(18) Uani 1 1 d . .
H7A H 0.6069 0.1337 0.3138 0.088 Uiso 1 1 calc R U
H7B H 0.5503 0.0579 0.3747 0.088 Uiso 1 1 calc R U
H7C H 0.7140 0.1017 0.3942 0.088 Uiso 1 1 calc R U

loop_
_atom_site_aniso_label
_atom_site_aniso_U_11
_atom_site_aniso_U_22
_atom_site_aniso_U_33
_atom_site_aniso_U_23
_atom_site_aniso_U_13
_atom_site_aniso_U_12
C1 0.046(3) 0.021(2) 0.016(2) -0.004(2) -0.004(2) -0.005(2)
B2 0.038(3) 0.021(3) 0.018(3) -0.002(2) -0.006(2) 0.000(2)
F2 0.0448(18) 0.0326(16) 0.0253(15) -0.0033(12) -0.0019(13) -0.0028(13)
B3 0.054(4) 0.018(3) 0.026(3) 0.004(2) -0.015(3) 0.002(3)
F3 0.059(2) 0.0245(15) 0.0300(16) 0.0034(12) -0.0046(14) 0.0090(13)
B4 0.051(4) 0.024(3) 0.018(3) 0.000(2) 0.003(3) -0.006(3)
F4 0.073(2) 0.0292(16) 0.0285(16) 0.0000(13) 0.0019(15) -0.0121(15)
B5 0.042(4) 0.029(3) 0.021(3) -0.012(2) -0.005(3) -0.005(3)
F5 0.0465(19) 0.0412(18) 0.0341(17) -0.0067(14) -0.0002(14) -0.0103(14)
B6 0.033(3) 0.022(3) 0.022(3) -0.006(2) -0.005(2) -0.001(2)
F6 0.0393(17) 0.0339(16) 0.0190(14) -0.0009(12) -0.0092(12) -0.0034(12)
B7 0.043(4) 0.025(3) 0.018(3) 0.000(2) -0.008(2) 0.001(2)
F7 0.0367(17) 0.0339(16) 0.0278(15) -0.0028(12) -0.0108(13) 0.0042(13)
B8 0.046(4) 0.026(3) 0.018(3) 0.001(2) -0.007(3) -0.002(3)
F8 0.067(2) 0.0376(17) 0.0200(15) 0.0093(13) -0.0105(14) -0.0013(15)
B9 0.048(4) 0.028(3) 0.013(3) 0.000(2) 0.004(2) -0.003(3)
F9 0.064(2) 0.0370(17) 0.0223(15) -0.0052(13) 0.0098(14) -0.0122(14)
B10 0.047(4) 0.022(3) 0.019(3) 0.000(2) -0.006(3) 0.003(3)
F10 0.0424(17) 0.0309(15) 0.0279(15) -0.0049(12) -0.0039(13) 0.0005(13)
B11 0.028(3) 0.023(3) 0.021(3) 0.000(2) -0.009(2) -0.001(2)
N1 0.032(2) 0.022(2) 0.0173(19) -0.0008(16) -0.0067(16) 0.0004(16)
B12 0.042(4) 0.021(3) 0.024(3) 0.002(2) -0.008(3) -0.003(2)
F12 0.0459(18) 0.0291(15) 0.0193(14) -0.0058(12) -0.0082(12) -0.0017(12)
O1 0.030(2) 0.041(2) 0.038(2) -0.0058(17) -0.0013(15) -0.0033(16)
C2 0.034(3) 0.058(4) 0.069(4) -0.005(3) -0.007(3) 0.004(3)
C3 0.048(4) 0.068(4) 0.028(3) -0.006(3) 0.007(3) -0.018(3)
C4 0.062(4) 0.062(4) 0.024(3) 0.014(3) 0.005(3) -0.023(3)
O2 0.042(2) 0.0318(19) 0.0244(18) 0.0075(15) -0.0099(15) -0.0048(16)
C5 0.070(4) 0.027(3) 0.034(3) 0.004(2) -0.033(3) 0.004(3)
C6 0.068(4) 0.028(3) 0.045(4) 0.000(3) -0.038(3) 0.006(3)
O3 0.047(2) 0.030(2) 0.044(2) -0.0056(17) -0.0147(18) 0.0109(16)
C7 0.057(4) 0.039(3) 0.080(5) -0.012(3) 0.000(4) 0.022(3)

loop_
_atom_type_symbol
_atom_type_description
_atom_type_scat_dispersion_real
_atom_type_scat_dispersion_imag
_atom_type_scat_source
C C 0.0033 0.0016 'International Tables Vol C Tables 4.2.6.8 and 6.1.1.4'
H H 0.0000 0.0000 'International Tables Vol C Tables 4.2.6.8 and 6.1.1.4'
B B 0.0013 0.0007 'International Tables Vol C Tables 4.2.6.8 and 6.1.1.4'
N N 0.0061 0.0033 'International Tables Vol C Tables 4.2.6.8 and 6.1.1.4'
O O 0.0106 0.0060 'International Tables Vol C Tables 4.2.6.8 and 6.1.1.4'
F F 0.0171 0.0103 'International Tables Vol C Tables 4.2.6.8 and 6.1.1.4'

loop_
_geom_angle_atom_site_label_1
_geom_angle_atom_site_label_2
_geom_angle_atom_site_label_3
_geom_angle
B6 C1 B3 115.4(4)
B6 C1 B5 62.7(3)
B3 C1 B5 115.4(4)
B6 C1 B2 63.4(3)
B3 C1 B2 62.9(3)
B5 C1 B2 115.6(4)
B6 C1 B4 115.2(4)
B3 C1 B4 62.5(3)
B5 C1 B4 63.4(3)
B2 C1 B4 115.0(4)
B6 C1 H1 117.3
B3 C1 H1 117.5
B5 C1 H1 117.1
B2 C1 H1 117.2
B4 C1 H1 117.6
F2 B2 C1 121.0(4)
F2 B2 B11 126.3(4)
C1 B2 B11 103.3(4)
F2 B2 B7 125.6(4)
C1 B2 B7 104.2(4)
B11 B2 B7 61.0(3)
F2 B2 B3 119.9(4)
C1 B2 B3 58.2(3)
B11 B2 B3 108.2(4)
B7 B2 B3 60.1(3)
F2 B2 B6 120.7(4)
C1 B2 B6 58.0(3)
B11 B2 B6 59.0(3)
B7 B2 B6 107.8(4)
B3 B2 B6 107.1(4)
F3 B3 C1 119.9(4)
F3 B3 B4 118.1(4)
C1 B3 B4 59.2(3)
F3 B3 B8 125.5(4)
C1 B3 B8 104.3(4)
B4 B3 B8 59.3(3)
F3 B3 B7 127.1(5)
C1 B3 B7 104.4(4)
B4 B3 B7 108.5(4)
B8 B3 B7 60.9(3)
F3 B3 B2 120.7(5)
C1 B3 B2 58.9(3)
B4 B3 B2 109.0(4)
B8 B3 B2 108.5(4)
B7 B3 B2 59.7(3)
F4 B4 C1 118.3(4)
F4 B4 B8 126.5(4)
C1 B4 B8 104.4(4)
F4 B4 B3 117.2(4)
C1 B4 B3 58.3(3)
B8 B4 B3 60.3(3)
F4 B4 B9 128.5(5)
C1 B4 B9 104.4(4)
B8 B4 B9 60.8(3)
B3 B4 B9 108.9(4)
F4 B4 B5 120.8(4)
C1 B4 B5 58.2(3)
B8 B4 B5 108.2(4)
B3 B4 B5 107.7(4)
B9 B4 B5 59.9(3)
F5 B5 C1 119.8(4)
F5 B5 B6 120.8(4)
C1 B5 B6 58.4(3)
F5 B5 B10 127.3(5)
C1 B5 B10 104.1(4)
B6 B5 B10 59.6(3)
F5 B5 B9 125.7(5)
C1 B5 B9 104.2(4)
B6 B5 B9 108.5(4)
B10 B5 B9 61.3(3)
F5 B5 B4 118.7(4)
C1 B5 B4 58.5(3)
B6 B5 B4 107.6(4)
B10 B5 B4 108.2(4)
B9 B5 B4 59.4(3)
F6 B6 C1 119.7(4)
F6 B6 B11 126.2(4)
C1 B6 B11 104.6(3)
F6 B6 B10 125.8(4)
C1 B6 B10 105.2(4)
B11 B6 B10 60.7(3)
F6 B6 B5 119.1(4)
C1 B6 B5 59.0(3)
B11 B6 B5 108.8(4)
B10 B6 B5 60.3(3)
F6 B6 B2 119.5(4)
C1 B6 B2 58.7(3)
B11 B6 B2 59.9(3)
B10 B6 B2 108.8(4)
B5 B6 B2 108.7(4)
F7 B7 B2 122.3(5)
F7 B7 B3 123.9(4)
B2 B7 B3 60.3(3)
F7 B7 B12 121.1(4)
B2 B7 B12 107.4(4)
B3 B7 B12 106.6(4)
F7 B7 B11 121.0(4)
B2 B7 B11 59.4(3)
B3 B7 B11 107.1(4)
B12 B7 B11 59.9(3)
F7 B7 B8 122.5(4)
B2 B7 B8 107.8(4)
B3 B7 B8 59.3(3)
B12 B7 B8 59.5(3)
B11 B7 B8 107.4(4)
F8 B8 B4 121.2(4)
F8 B8 B3 120.9(4)
B4 B8 B3 60.3(3)
F8 B8 B12 123.1(4)
B4 B8 B12 107.8(4)
B3 B8 B12 107.2(4)
F8 B8 B9 122.0(5)
B4 B8 B9 60.2(3)
B3 B8 B9 108.5(4)
B12 B8 B9 60.2(3)
F8 B8 B7 121.2(4)
B4 B8 B7 108.4(4)
B3 B8 B7 59.8(3)
B12 B8 B7 59.7(3)
B9 B8 B7 108.6(4)
F9 B9 B4 123.3(4)
F9 B9 B8 122.5(4)
B4 B9 B8 59.0(3)
F9 B9 B12 121.9(4)
B4 B9 B12 106.4(4)
B8 B9 B12 59.7(3)
F9 B9 B5 122.4(5)
B4 B9 B5 60.7(3)
B8 B9 B5 107.5(4)
B12 B9 B5 106.4(4)
F9 B9 B10 121.1(4)
B4 B9 B10 107.6(4)
B8 B9 B10 107.4(4)
B12 B9 B10 59.4(3)
B5 B9 B10 59.2(3)
F10 B10 B6 122.9(4)
F10 B10 B11 121.4(4)
B6 B10 B11 59.3(3)
F10 B10 B5 123.0(4)
B6 B10 B5 60.0(3)
B11 B10 B5 107.5(4)
F10 B10 B12 121.6(4)
B6 B10 B12 106.9(4)
B11 B10 B12 60.2(3)
B5 B10 B12 106.6(4)
F10 B10 B9 121.8(5)
B6 B10 B9 107.5(4)
B11 B10 B9 108.0(4)
B5 B10 B9 59.5(3)
B12 B10 B9 59.4(3)
N1 B11 B6 123.8(4)
N1 B11 B2 123.1(4)
B6 B11 B2 61.2(3)
N1 B11 B10 120.6(4)
B6 B11 B10 60.0(3)
B2 B11 B10 109.3(4)
N1 B11 B12 120.0(4)
B6 B11 B12 107.3(4)
B2 B11 B12 107.1(4)
B10 B11 B12 60.1(3)
N1 B11 B7 120.5(4)
B6 B11 B7 108.4(4)
B2 B11 B7 59.5(3)
B10 B11 B7 108.6(4)
B12 B11 B7 59.5(3)
B11 N1 H1A 109.5
B11 N1 H1B 109.5
H1A N1 H1B 109.5
B11 N1 H1C 109.5
H1A N1 H1C 109.5
H1B N1 H1C 109.5
F12 B12 B8 123.1(4)
F12 B12 B7 121.1(4)
B8 B12 B7 60.8(3)
F12 B12 B10 119.6(4)
B8 B12 B10 109.3(4)
B7 B12 B10 109.1(4)
F12 B12 B9 121.7(5)
B8 B12 B9 60.2(3)
B7 B12 B9 109.5(4)
B10 B12 B9 61.2(3)
F12 B12 B11 119.7(4)
B8 B12 B11 108.9(4)
B7 B12 B11 60.5(3)
B10 B12 B11 59.7(3)
B9 B12 B11 109.0(4)
C2 O1 C3 111.4(4)
O1 C2 H2A 109.5
O1 C2 H2B 109.5
H2A C2 H2B 109.5
O1 C2 H2C 109.5
H2A C2 H2C 109.5
H2B C2 H2C 109.5
O1 C3 C4 108.5(5)
O1 C3 H3A 110.0
C4 C3 H3A 110.0
O1 C3 H3B 110.0
C4 C3 H3B 110.0
H3A C3 H3B 108.4
O2 C4 C3 110.8(4)
O2 C4 H4A 109.5
C3 C4 H4A 109.5
O2 C4 H4B 109.5
C3 C4 H4B 109.5
H4A C4 H4B 108.1
C4 O2 C5 113.5(4)
O2 C5 C6 113.8(4)
O2 C5 H5A 108.8
C6 C5 H5A 108.8
O2 C5 H5B 108.8
C6 C5 H5B 108.8
H5A C5 H5B 107.7
O3 C6 C5 108.2(4)
O3 C6 H6A 110.1
C5 C6 H6A 110.1
O3 C6 H6B 110.1
C5 C6 H6B 110.1
H6A C6 H6B 108.4
C6 O3 C7 113.5(4)
O3 C7 H7A 109.5
O3 C7 H7B 109.5
H7A C7 H7B 109.5
O3 C7 H7C 109.5
H7A C7 H7C 109.5
H7B C7 H7C 109.5

loop_
_geom_bond_atom_site_label_1
_geom_bond_atom_site_label_2
_geom_bond_distance
C1 B6 1.709(7)
C1 B3 1.710(7)
C1 B5 1.720(8)
C1 B2 1.722(7)
C1 B4 1.726(7)
C1 H1 0.95(5)
B2 F2 1.363(6)
B2 B11 1.779(7)
B2 B7 1.781(7)
B2 B3 1.792(7)
B2 B6 1.802(8)
B3 F3 1.364(6)
B3 B4 1.781(9)
B3 B8 1.781(8)
B3 B7 1.789(8)
B4 F4 1.363(6)
B4 B8 1.763(8)
B4 B9 1.785(8)
B4 B5 1.810(8)
B5 F5 1.354(6)
B5 B6 1.784(8)
B5 B10 1.789(8)
B5 B9 1.795(7)
B6 F6 1.360(5)
B6 B11 1.763(7)
B6 B10 1.776(8)
B7 F7 1.364(6)
B7 B12 1.790(9)
B7 B11 1.808(7)
B7 B8 1.809(8)
B8 F8 1.379(6)
B8 B12 1.786(8)
B8 B9 1.794(8)
B9 F9 1.375(6)
B9 B12 1.794(8)
B9 B10 1.826(7)
B10 F10 1.366(6)
B10 B11 1.788(8)
B10 B12 1.794(7)
B11 N1 1.530(6)
B11 B12 1.797(8)
N1 H1A 0.8900
N1 H1B 0.8900
N1 H1C 0.8900
B12 F12 1.366(6)
O1 C2 1.421(6)
O1 C3 1.436(6)
C2 H2A 0.9600
C2 H2B 0.9600
C2 H2C 0.9600
C3 C4 1.482(8)
C3 H3A 0.9700
C3 H3B 0.9700
C4 O2 1.423(6)
C4 H4A 0.9700
C4 H4B 0.9700
O2 C5 1.424(6)
C5 C6 1.492(7)
C5 H5A 0.9700
C5 H5B 0.9700
C6 O3 1.421(6)
C6 H6A 0.9700
C6 H6B 0.9700
O3 C7 1.431(6)
C7 H7A 0.9600
C7 H7B 0.9600
C7 H7C 0.9600
